data_4318351
loop_
_publ_author_name
'Kanchana Majumder'
'Ray J. Butcher'
'Samaresh Bhattacharya'

_publ_section_title
;
 Chemistry of Some Amino Acid Complexes of Ruthenium. Synthesis,
 Characterization, and DNA Binding Properties
;
_journal_name_full 'Inorganic Chemistry'
_journal_page_first 4605
_journal_page_last 4609
_journal_paper_doi 10.1021/ic010775o
_journal_volume 41
_journal_year 2002
_chemical_formula_sum 'C35 H32 Cl N5 O7 Ru'
_chemical_formula_weight 771.18
_chemical_name_systematic
;
  ?
;
_space_group_IT_number 4
_symmetry_cell_setting monoclinic
_symmetry_space_group_name_Hall 'P 2yb'
_symmetry_space_group_name_H-M 'P 1 21 1'
_atom_sites_solution_hydrogens geom
_atom_sites_solution_primary direct
_atom_sites_solution_secondary difmap
_audit_creation_method SHELXL-97
_cell_angle_alpha 90.00
_cell_angle_beta 91.905(13)
_cell_angle_gamma 90.00
_cell_formula_units_Z 2
_cell_length_a 8.9299(16)
_cell_length_b 18.308(4)
_cell_length_c 10.3473(17)
_cell_measurement_reflns_used 44
_cell_measurement_temperature 293(2)
_cell_measurement_theta_max 12.47
_cell_measurement_theta_min 2.23
_cell_volume 1690.7(6)
_computing_cell_refinement 'Bruker XSCANS'
_computing_data_collection 'Bruker XSCANS'
_computing_data_reduction 'Bruker SHELXTL'
_computing_molecular_graphics 'Bruker SHELXTL'
_computing_publication_material 'Bruker SHELXTL'
_computing_structure_refinement 'SHELXL-97 (Sheldrick, 1997)'
_computing_structure_solution 'SHELXS-97 (Sheldrick, 1990)'
_diffrn_ambient_temperature 293(2)
_diffrn_measured_fraction_theta_full 1.000
_diffrn_measured_fraction_theta_max 1.000
_diffrn_measurement_device_type 'Bruker P4'
_diffrn_measurement_method '2\q/\w scans'
_diffrn_radiation_monochromator graphite
_diffrn_radiation_source 'fine-focus sealed tube'
_diffrn_radiation_type MoK\a
_diffrn_radiation_wavelength 0.71073
_diffrn_reflns_av_R_equivalents 0.0235
_diffrn_reflns_av_sigmaI/netI 0.0554
_diffrn_reflns_limit_h_max 11
_diffrn_reflns_limit_h_min 0
_diffrn_reflns_limit_k_max 23
_diffrn_reflns_limit_k_min 0
_diffrn_reflns_limit_l_max 13
_diffrn_reflns_limit_l_min -13
_diffrn_reflns_number 4257
_diffrn_reflns_theta_full 27.50
_diffrn_reflns_theta_max 27.50
_diffrn_reflns_theta_min 2.26
_diffrn_standards_interval_count 97
_diffrn_standards_number 3
_exptl_absorpt_coefficient_mu 0.599
_exptl_absorpt_correction_T_max 0.9446
_exptl_absorpt_correction_T_min 0.7960
_exptl_absorpt_correction_type SHELXA
_exptl_crystal_colour black
_exptl_crystal_density_diffrn 1.515
_exptl_crystal_density_method 'not measured'
_exptl_crystal_description prism
_exptl_crystal_F_000 788
_exptl_crystal_size_max 0.23
_exptl_crystal_size_mid 0.54
_exptl_crystal_size_min 0.42
_refine_diff_density_max 0.360
_refine_diff_density_min -0.319
_refine_diff_density_rms 0.066
_refine_ls_abs_structure_details 'Flack H D (1983), Acta Cryst. A39, 876-881'
_refine_ls_abs_structure_Flack 1.07(10)
_refine_ls_extinction_method none
_refine_ls_goodness_of_fit_ref 1.036
_refine_ls_hydrogen_treatment mixed
_refine_ls_matrix_type full
_refine_ls_number_parameters 483
_refine_ls_number_reflns 4012
_refine_ls_number_restraints 21
_refine_ls_restrained_S_all 1.038
_refine_ls_R_factor_all 0.0620
_refine_ls_R_factor_gt 0.0414
_refine_ls_shift/su_max 1.734
_refine_ls_shift/su_mean 0.005
_refine_ls_structure_factor_coef Fsqd
_refine_ls_weighting_details 'calc w=1/[\s^2^(Fo^2^)+(0.0476P)^2^+0.0647P] where P=(Fo^2^+2Fc^2^)/3'
_refine_ls_weighting_scheme calc
_refine_ls_wR_factor_gt 0.0902
_refine_ls_wR_factor_ref 0.1001
_reflns_number_gt 3187
_reflns_number_total 4012
_reflns_threshold_expression >2sigma(I)
_cod_data_source_file ic010775o.cif
_cod_data_source_block sb1
_cod_depositor_comments
;
The following automatic conversions were performed:

'_symmetry_cell_setting' value 'Monoclinic' changed to 'monoclinic'
according to the built-in table from CIF Core dictionary named
'cif_core.dic' version 2.4.1 from 2010-06-29.

Automatic conversion script
Id: cif_fix_values 1646 2011-03-28 12:23:43Z adriana 
;
_cod_original_cell_volume 1690.7(5)
_cod_database_code 4318351

loop_
_symmetry_equiv_pos_as_xyz
'x, y, z'
'-x, y+1/2, -z'

loop_
_atom_site_label
_atom_site_type_symbol
_atom_site_fract_x
_atom_site_fract_y
_atom_site_fract_z
_atom_site_U_iso_or_equiv
_atom_site_adp_type
_atom_site_occupancy
_atom_site_symmetry_multiplicity
_atom_site_calc_flag
_atom_site_refinement_flags
_atom_site_disorder_assembly
_atom_site_disorder_group
Ru Ru 0.69146(5) 0.11137(7) 0.29156(4) 0.04061(12) Uani 1 1 d . . .
Cl Cl 0.9347(3) -0.12188(12) 0.53065(19) 0.0794(6) Uani 1 1 d D . .
O1 O 0.5955(5) 0.0801(3) 0.1139(4) 0.0502(11) Uani 1 1 d . . .
O2 O 0.5401(5) -0.0137(3) -0.0134(5) 0.0661(14) Uani 1 1 d . . .
O3 O 1.2799(6) 0.0261(4) -0.1145(5) 0.0670(15) Uani 1 1 d . . .
H3 H 1.358(7) 0.014(3) -0.090(6) 0.028(16) Uiso 1 1 d . . .
O11 O 1.0488(11) -0.1032(7) 0.6203(10) 0.219(9) Uani 0.77 1 d PD A 1
O12 O 0.8109(10) -0.0757(5) 0.5424(9) 0.157(6) Uani 0.77 1 d PD A 1
O13 O 0.8883(10) -0.1947(4) 0.5580(11) 0.135(4) Uani 0.77 1 d PD A 1
O14 O 0.9862(12) -0.1198(6) 0.4049(7) 0.145(5) Uani 0.77 1 d PD A 1
O11A O 0.966(3) -0.0464(5) 0.537(2) 0.099(9) Uiso 0.23 1 d PD A 2
O12A O 0.954(3) -0.1529(12) 0.6533(12) 0.096(9) Uiso 0.23 1 d PD A 2
O13A O 1.034(3) -0.1547(13) 0.445(2) 0.22(3) Uiso 0.23 1 d PD A 2
O14A O 0.7869(14) -0.1318(15) 0.484(3) 0.153(16) Uiso 0.23 1 d PD A 2
N1 N 0.7698(6) 0.0027(3) 0.2797(5) 0.0459(12) Uani 1 1 d . . .
H1A H 0.8669 0.0027 0.2590 0.05(2) Uiso 1 1 calc R . .
H1B H 0.7623 -0.0194 0.3569 0.038(15) Uiso 1 1 calc R . .
N1A N 0.5201(6) 0.0716(3) 0.3973(5) 0.0485(13) Uani 1 1 d . . .
N2A N 0.7731(6) 0.1310(3) 0.4736(5) 0.0505(14) Uani 1 1 d . . .
N1B N 0.6113(6) 0.2153(3) 0.2744(5) 0.0478(12) Uani 1 1 d . . .
N2B N 0.8638(6) 0.1608(3) 0.1961(5) 0.0495(13) Uani 1 1 d . . .
C1 C 0.6015(6) 0.0135(4) 0.0852(6) 0.0471(14) Uani 1 1 d . . .
C2 C 0.6810(8) -0.0377(4) 0.1810(7) 0.0482(19) Uani 1 1 d . . .
H2A H 0.6019 -0.0629 0.2272 0.08(2) Uiso 1 1 calc R . .
C3 C 0.7716(7) -0.0981(4) 0.1144(7) 0.0545(16) Uani 1 1 d . . .
H3A H 0.8018 -0.1346 0.1782 0.10(3) Uiso 1 1 calc R . .
H3B H 0.7078 -0.1219 0.0495 0.06(2) Uiso 1 1 calc R . .
C4 C 0.9089(7) -0.0691(4) 0.0514(6) 0.0453(14) Uani 1 1 d . . .
C5 C 1.0489(7) -0.0729(4) 0.1131(7) 0.0477(14) Uani 1 1 d . . .
H5A H 1.0587 -0.0964 0.1927 0.12(4) Uiso 1 1 calc R . .
C6 C 1.1749(7) -0.0425(4) 0.0588(6) 0.0475(15) Uani 1 1 d . . .
H6A H 1.2678 -0.0462 0.1018 0.07(2) Uiso 1 1 calc R . .
C7 C 1.1626(7) -0.0071(4) -0.0583(6) 0.0495(15) Uani 1 1 d . . .
C8 C 1.0248(7) -0.0048(4) -0.1220(6) 0.0570(18) Uani 1 1 d . . .
H8A H 1.0161 0.0175 -0.2026 0.042(16) Uiso 1 1 calc R . .
C9 C 0.9006(7) -0.0345(4) -0.0691(7) 0.0569(17) Uani 1 1 d . . .
H9A H 0.8088 -0.0317 -0.1140 0.036(15) Uiso 1 1 calc R . .
C1A C 0.3920(8) 0.0441(5) 0.3504(8) 0.067(2) Uani 1 1 d . . .
H1AA H 0.3735 0.0445 0.2614 0.06(2) Uiso 1 1 calc R . .
C2A C 0.2845(10) 0.0148(6) 0.4292(9) 0.085(3) Uani 1 1 d . . .
H2AA H 0.1942 -0.0026 0.3940 0.08(3) Uiso 1 1 calc R . .
C3A C 0.3141(11) 0.0120(6) 0.5602(9) 0.094(3) Uani 1 1 d . . .
H3AA H 0.2457 -0.0092 0.6147 0.10(3) Uiso 1 1 calc R . .
C4A C 0.4458(11) 0.0408(5) 0.6099(9) 0.081(3) Uani 1 1 d . . .
H4AA H 0.4660 0.0408 0.6987 0.15(5) Uiso 1 1 calc R . .
C5A C 0.5476(8) 0.0697(4) 0.5271(7) 0.0592(18) Uani 1 1 d . . .
C6A C 0.6895(7) 0.1049(6) 0.5707(5) 0.0558(16) Uani 1 1 d . . .
C7A C 0.7343(9) 0.1110(8) 0.6999(6) 0.0754(19) Uani 1 1 d . . .
H7AA H 0.6794 0.0894 0.7645 0.09(3) Uiso 1 1 calc R . .
C8A C 0.8634(12) 0.1501(6) 0.7294(10) 0.086(3) Uani 1 1 d . . .
H8AA H 0.8955 0.1560 0.8152 0.28(11) Uiso 1 1 calc R . .
C9A C 0.9436(12) 0.1800(6) 0.6329(10) 0.093(3) Uani 1 1 d . . .
H9AA H 1.0291 0.2075 0.6523 0.13(4) Uiso 1 1 calc R . .
C10A C 0.8963(9) 0.1691(5) 0.5055(9) 0.074(2) Uani 1 1 d . . .
H10A H 0.9523 0.1890 0.4399 0.10(3) Uiso 1 1 calc R . .
C1B C 0.4750(9) 0.2376(4) 0.3065(7) 0.066(2) Uani 1 1 d . . .
H1BA H 0.4112 0.2045 0.3449 0.09(4) Uiso 1 1 calc R . .
C2B C 0.4248(10) 0.3090(5) 0.2843(8) 0.077(2) Uani 1 1 d . . .
H2BA H 0.3288 0.3232 0.3058 0.10(3) Uiso 1 1 calc R . .
C3B C 0.5191(12) 0.3566(5) 0.2310(8) 0.082(3) Uani 1 1 d . . .
H3BA H 0.4883 0.4045 0.2163 0.14(5) Uiso 1 1 calc R . .
C4B C 0.6582(11) 0.3360(4) 0.1984(8) 0.077(2) Uani 1 1 d . . .
H4BA H 0.7233 0.3694 0.1625 0.11(4) Uiso 1 1 calc R . .
C5B C 0.7024(10) 0.2637(4) 0.2194(7) 0.051(2) Uani 1 1 d . . .
C6B C 0.8460(8) 0.2331(4) 0.1755(6) 0.0525(16) Uani 1 1 d . . .
C7B C 0.9558(9) 0.2752(5) 0.1166(8) 0.064(2) Uani 1 1 d . . .
H7BA H 0.9413 0.3250 0.1039 0.09(3) Uiso 1 1 calc R . .
C8B C 1.0828(11) 0.2428(5) 0.0783(8) 0.076(2) Uani 1 1 d . . .
H8BA H 1.1584 0.2703 0.0424 0.15(5) Uiso 1 1 calc R . .
C9B C 1.0987(9) 0.1682(5) 0.0935(9) 0.077(2) Uani 1 1 d . . .
H9BA H 1.1832 0.1443 0.0648 0.10(3) Uiso 1 1 calc R . .
C10B C 0.9871(9) 0.1303(4) 0.1517(8) 0.075(3) Uani 1 1 d . . .
H10B H 0.9983 0.0800 0.1607 0.11(4) Uiso 1 1 calc R . .
C1S C 0.5089(12) 0.2274(5) -0.1134(7) 0.118(4) Uani 1 1 d G . .
H1SA H 0.5117 0.2048 -0.0329 0.14(5) Uiso 1 1 calc R . .
C2S C 0.3947(10) 0.2109(4) -0.2033(11) 0.126(5) Uani 1 1 d G . .
H2SA H 0.3211 0.1773 -0.1829 0.13(5) Uiso 1 1 calc R . .
C3S C 0.3906(8) 0.2448(5) -0.3236(10) 0.109(4) Uani 1 1 d G . .
H3SA H 0.3142 0.2337 -0.3838 2.0(17) Uiso 1 1 calc R . .
C4S C 0.5006(11) 0.2950(5) -0.3541(6) 0.103(4) Uani 1 1 d G . .
H4SA H 0.4979 0.3176 -0.4346 0.27(10) Uiso 1 1 calc R . .
C5S C 0.6148(9) 0.3115(4) -0.2642(8) 0.104(3) Uani 1 1 d G . .
H5SA H 0.6884 0.3451 -0.2846 0.16(5) Uiso 1 1 calc R . .
C6S C 0.6190(10) 0.2777(5) -0.1439(7) 0.112(4) Uani 1 1 d G . .
H6SA H 0.6954 0.2887 -0.0837 0.41(16) Uiso 1 1 calc R . .

loop_
_atom_site_aniso_label
_atom_site_aniso_U_11
_atom_site_aniso_U_22
_atom_site_aniso_U_33
_atom_site_aniso_U_23
_atom_site_aniso_U_13
_atom_site_aniso_U_12
Ru 0.0461(2) 0.03554(19) 0.0409(2) 0.0026(3) 0.01165(15) -0.0013(3)
Cl 0.0791(13) 0.0997(17) 0.0595(11) 0.0095(11) 0.0039(10) -0.0147(13)
O1 0.060(3) 0.048(2) 0.043(2) 0.0057(18) 0.009(2) 0.002(2)
O2 0.043(3) 0.080(4) 0.076(3) -0.024(3) -0.002(2) 0.004(2)
O3 0.042(3) 0.091(4) 0.069(3) 0.022(3) 0.014(2) 0.006(3)
O11 0.220(16) 0.26(2) 0.164(12) 0.033(13) -0.117(13) -0.112(16)
O12 0.216(14) 0.106(9) 0.153(10) 0.054(8) 0.077(10) 0.075(9)
O13 0.104(7) 0.095(8) 0.209(13) -0.004(8) 0.035(8) 0.004(6)
O14 0.165(11) 0.198(13) 0.073(6) 0.062(8) 0.032(7) 0.077(10)
N1 0.052(3) 0.041(3) 0.046(3) 0.008(2) 0.009(2) -0.002(2)
N1A 0.051(3) 0.044(3) 0.051(3) -0.003(2) 0.012(2) -0.004(2)
N2A 0.059(3) 0.039(3) 0.054(3) -0.002(2) 0.002(3) -0.001(2)
N1B 0.057(3) 0.042(3) 0.045(3) -0.003(2) 0.010(2) -0.001(3)
N2B 0.051(3) 0.045(3) 0.053(3) -0.002(2) 0.018(3) -0.007(2)
C1 0.033(3) 0.054(4) 0.055(4) 0.000(3) 0.009(3) -0.002(3)
C2 0.034(3) 0.047(4) 0.064(5) -0.007(3) 0.011(3) -0.008(3)
C3 0.049(4) 0.040(3) 0.075(5) -0.005(3) 0.011(3) -0.003(3)
C4 0.043(3) 0.041(3) 0.052(4) -0.001(3) 0.008(3) 0.006(3)
C5 0.042(3) 0.047(4) 0.054(4) 0.008(3) 0.009(3) 0.005(3)
C6 0.038(3) 0.057(4) 0.047(3) -0.003(3) 0.005(3) 0.010(3)
C7 0.047(3) 0.053(4) 0.050(3) 0.002(3) 0.016(3) 0.009(3)
C8 0.052(4) 0.073(5) 0.046(4) 0.012(3) 0.004(3) 0.018(3)
C9 0.040(3) 0.071(5) 0.060(4) -0.004(4) 0.003(3) 0.009(3)
C1A 0.060(4) 0.078(5) 0.064(5) -0.007(4) 0.021(4) -0.016(4)
C2A 0.060(5) 0.100(7) 0.096(7) -0.005(6) 0.027(5) -0.025(5)
C3A 0.098(7) 0.102(8) 0.084(6) 0.003(6) 0.041(5) -0.035(6)
C4A 0.103(7) 0.073(5) 0.069(5) 0.011(4) 0.038(5) -0.014(5)
C5A 0.077(5) 0.048(4) 0.054(4) 0.003(3) 0.027(4) 0.000(4)
C6A 0.074(4) 0.048(4) 0.045(3) 0.004(4) 0.009(3) 0.018(5)
C7A 0.102(5) 0.072(4) 0.053(3) 0.006(7) 0.006(4) 0.015(9)
C8A 0.093(7) 0.099(7) 0.065(5) -0.008(5) -0.012(5) 0.014(6)
C9A 0.091(7) 0.097(7) 0.090(7) -0.016(6) -0.027(6) -0.014(6)
C10A 0.062(5) 0.069(5) 0.090(6) 0.004(5) -0.016(4) -0.013(4)
C1B 0.072(5) 0.061(5) 0.067(5) -0.003(4) 0.023(4) 0.019(4)
C2B 0.085(6) 0.079(6) 0.067(5) 0.000(4) 0.019(4) 0.033(5)
C3B 0.112(7) 0.060(5) 0.076(6) 0.009(4) 0.017(5) 0.028(5)
C4B 0.113(7) 0.040(4) 0.080(5) 0.015(4) 0.007(5) 0.003(4)
C5B 0.072(5) 0.039(4) 0.043(4) 0.003(3) 0.003(3) -0.007(4)
C6B 0.065(4) 0.049(4) 0.044(3) 0.000(3) 0.007(3) -0.012(3)
C7B 0.069(5) 0.052(5) 0.072(5) 0.012(4) 0.013(4) -0.018(4)
C8B 0.076(6) 0.074(6) 0.078(6) 0.011(5) 0.021(4) -0.029(5)
C9B 0.057(5) 0.068(5) 0.109(7) -0.005(5) 0.036(5) -0.012(4)
C10B 0.071(5) 0.064(6) 0.092(6) 0.000(4) 0.043(4) -0.004(4)
C1S 0.177(14) 0.089(8) 0.089(8) 0.004(7) 0.023(9) 0.024(9)
C2S 0.111(9) 0.101(9) 0.169(14) -0.052(10) 0.054(10) -0.004(8)
C3S 0.093(8) 0.122(10) 0.111(9) -0.010(8) -0.009(7) 0.012(7)
C4S 0.136(10) 0.093(8) 0.079(7) -0.010(6) -0.018(7) 0.032(7)
C5S 0.116(9) 0.083(7) 0.115(9) -0.025(7) -0.002(7) 0.009(7)
C6S 0.141(10) 0.116(9) 0.077(7) -0.008(7) -0.014(7) 0.016(8)

loop_
_atom_type_symbol
_atom_type_description
_atom_type_scat_dispersion_real
_atom_type_scat_dispersion_imag
_atom_type_scat_source
C C 0.0033 0.0016 'International Tables Vol C Tables 4.2.6.8 and 6.1.1.4'
H H 0.0000 0.0000 'International Tables Vol C Tables 4.2.6.8 and 6.1.1.4'
N N 0.0061 0.0033 'International Tables Vol C Tables 4.2.6.8 and 6.1.1.4'
O O 0.0106 0.0060 'International Tables Vol C Tables 4.2.6.8 and 6.1.1.4'
Cl Cl 0.1484 0.1585 'International Tables Vol C Tables 4.2.6.8 and 6.1.1.4'
Ru Ru -1.2594 0.8363 'International Tables Vol C Tables 4.2.6.8 and 6.1.1.4'

loop_
_geom_angle_atom_site_label_1
_geom_angle_atom_site_label_2
_geom_angle_atom_site_label_3
_geom_angle
_geom_angle_site_symmetry_1
_geom_angle_site_symmetry_3
_geom_angle_publ_flag
N2A Ru N1B 91.7(2) . . ?
N2A Ru N1A 79.5(2) . . ?
N1B Ru N1A 96.4(2) . . ?
N2A Ru N2B 96.6(2) . . ?
N1B Ru N2B 79.3(2) . . ?
N1A Ru N2B 174.3(2) . . ?
N2A Ru O1 173.1(2) . . ?
N1B Ru O1 92.7(2) . . ?
N1A Ru O1 94.7(2) . . ?
N2B Ru O1 89.40(19) . . ?
N2A Ru N1 96.4(2) . . ?
N1B Ru N1 171.6(2) . . ?
N1A Ru N1 87.2(2) . . ?
N2B Ru N1 97.6(2) . . ?
O1 Ru N1 79.5(2) . . ?
O14 Cl O12A 145.6(11) . . ?
O14 Cl O11 110.9(4) . . ?
O12A Cl O11 55.4(10) . . ?
O14 Cl O12 110.5(4) . . ?
O12A Cl O12 103.8(11) . . ?
O11 Cl O12 110.8(4) . . ?
O14 Cl O14A 90.8(12) . . ?
O12A Cl O14A 110.3(5) . . ?
O11 Cl O14A 156.8(13) . . ?
O12 Cl O14A 51.2(12) . . ?
O14 Cl O13A 35.9(11) . . ?
O12A Cl O13A 109.9(5) . . ?
O11 Cl O13A 93.6(13) . . ?
O12 Cl O13A 145.8(12) . . ?
O14A Cl O13A 109.2(5) . . ?
O14 Cl O11A 87.1(11) . . ?
O12A Cl O11A 109.7(4) . . ?
O11 Cl O11A 65.8(10) . . ?
O12 Cl O11A 63.8(11) . . ?
O14A Cl O11A 109.0(5) . . ?
O13A Cl O11A 108.8(5) . . ?
O14 Cl O13 108.5(4) . . ?
O12A Cl O13 57.8(10) . . ?
O11 Cl O13 107.9(4) . . ?
O12 Cl O13 108.2(4) . . ?
O14A Cl O13 70.8(11) . . ?
O13A Cl O13 85.4(11) . . ?
O11A Cl O13 164.4(10) . . ?
C1 O1 Ru 117.1(4) . . ?
C2 N1 Ru 110.0(4) . . ?
C1A N1A C5A 118.5(6) . . ?
C1A N1A Ru 126.2(5) . . ?
C5A N1A Ru 115.1(5) . . ?
C10A N2A C6A 118.0(7) . . ?
C10A N2A Ru 126.1(6) . . ?
C6A N2A Ru 115.8(5) . . ?
C1B N1B C5B 118.2(7) . . ?
C1B N1B Ru 125.8(5) . . ?
C5B N1B Ru 115.9(5) . . ?
C10B N2B C6B 116.9(6) . . ?
C10B N2B Ru 128.3(5) . . ?
C6B N2B Ru 114.8(5) . . ?
O2 C1 O1 124.0(6) . . ?
O2 C1 C2 118.0(6) . . ?
O1 C1 C2 117.8(6) . . ?
N1 C2 C1 111.7(6) . . ?
N1 C2 C3 113.0(6) . . ?
C1 C2 C3 113.0(6) . . ?
C4 C3 C2 112.8(6) . . ?
C5 C4 C9 117.0(6) . . ?
C5 C4 C3 121.2(6) . . ?
C9 C4 C3 121.8(6) . . ?
C4 C5 C6 121.6(6) . . ?
C7 C6 C5 120.1(6) . . ?
O3 C7 C6 123.2(6) . . ?
O3 C7 C8 118.1(6) . . ?
C6 C7 C8 118.7(6) . . ?
C9 C8 C7 121.3(6) . . ?
C8 C9 C4 121.2(6) . . ?
N1A C1A C2A 122.5(8) . . ?
C3A C2A C1A 118.7(8) . . ?
C4A C3A C2A 119.3(8) . . ?
C3A C4A C5A 119.4(9) . . ?
N1A C5A C4A 121.6(8) . . ?
N1A C5A C6A 114.6(6) . . ?
C4A C5A C6A 123.7(7) . . ?
N2A C6A C7A 122.4(8) . . ?
N2A C6A C5A 114.5(5) . . ?
C7A C6A C5A 123.1(7) . . ?
C8A C7A C6A 117.8(9) . . ?
C9A C8A C7A 120.0(9) . . ?
C8A C9A C10A 119.2(9) . . ?
N2A C10A C9A 122.2(9) . . ?
N1B C1B C2B 122.4(8) . . ?
C3B C2B C1B 118.2(8) . . ?
C2B C3B C4B 121.0(8) . . ?
C3B C4B C5B 118.9(8) . . ?
N1B C5B C4B 121.3(8) . . ?
N1B C5B C6B 115.0(7) . . ?
C4B C5B C6B 123.6(7) . . ?
N2B C6B C7B 121.8(7) . . ?
N2B C6B C5B 114.9(6) . . ?
C7B C6B C5B 123.4(7) . . ?
C8B C7B C6B 119.5(8) . . ?
C7B C8B C9B 119.0(8) . . ?
C10B C9B C8B 118.5(8) . . ?
N2B C10B C9B 124.1(7) . . ?
C2S C1S C6S 120.0 . . ?
C1S C2S C3S 120.0 . . ?
C2S C3S C4S 120.0 . . ?
C5S C4S C3S 120.0 . . ?
C6S C5S C4S 120.0 . . ?
C5S C6S C1S 120.0 . . ?

loop_
_geom_bond_atom_site_label_1
_geom_bond_atom_site_label_2
_geom_bond_distance
_geom_bond_site_symmetry_2
_geom_bond_publ_flag
Ru N2A 2.029(5) . ?
Ru N1B 2.038(6) . ?
Ru N1A 2.045(5) . ?
Ru N2B 2.065(5) . ?
Ru O1 2.083(5) . ?
Ru N1 2.114(6) . ?
Cl O14 1.395(6) . ?
Cl O12A 1.396(7) . ?
Cl O11 1.397(6) . ?
Cl O12 1.401(6) . ?
Cl O14A 1.404(7) . ?
Cl O13A 1.408(7) . ?
Cl O11A 1.411(7) . ?
Cl O13 1.427(6) . ?
O1 C1 1.257(8) . ?
O2 C1 1.246(8) . ?
O3 C7 1.359(8) . ?
N1 C2 1.471(9) . ?
N1A C1A 1.327(9) . ?
N1A C5A 1.357(9) . ?
N2A C10A 1.335(9) . ?
N2A C6A 1.359(9) . ?
N1B C1B 1.337(9) . ?
N1B C5B 1.342(9) . ?
N2B C10B 1.330(9) . ?
N2B C6B 1.349(9) . ?
C1 C2 1.523(10) . ?
C2 C3 1.546(10) . ?
C3 C4 1.505(9) . ?
C4 C5 1.387(9) . ?
C4 C9 1.397(9) . ?
C5 C6 1.391(9) . ?
C6 C7 1.375(9) . ?
C7 C8 1.377(9) . ?
C8 C9 1.367(10) . ?
C1A C2A 1.388(10) . ?
C2A C3A 1.374(13) . ?
C3A C4A 1.373(13) . ?
C4A C5A 1.376(10) . ?
C5A C6A 1.478(10) . ?
C6A C7A 1.387(9) . ?
C7A C8A 1.382(14) . ?
C8A C9A 1.364(14) . ?
C9A C10A 1.385(13) . ?
C1B C2B 1.398(11) . ?
C2B C3B 1.343(13) . ?
C3B C4B 1.351(13) . ?
C4B C5B 1.397(11) . ?
C5B C6B 1.484(11) . ?
C6B C7B 1.403(10) . ?
C7B C8B 1.350(12) . ?
C8B C9B 1.381(12) . ?
C9B C10B 1.371(10) . ?
C1S C2S 1.3900 . ?
C1S C6S 1.3900 . ?
C2S C3S 1.3900 . ?
C3S C4S 1.3900 . ?
C4S C5S 1.3900 . ?
C5S C6S 1.3900 . ?
